data_1550622
loop_
_publ_author_name
'Jiang, Xin-Dong'
'Toya, Yuya'
'Matsukawa, Shiro'
'Kojima, Satoshi'
'Jimenez-Halla, Jose Oscar Carlos'
'Shang, Rong'
'Nakamoto, Masaaki'
'Yamamoto, Yohsuke'

_publ_section_title
;
 Synthesis and characterization of a pair of O-fac/O-mer 12-P-6
 alkyloxaphosphates with a P-O-C-C four-membered ring
;
_journal_name_full 'Chemical Science'
_journal_paper_doi 10.1039/C8SC05158E
_journal_year 2019
_chemical_formula_sum 'C36 H21 F20 O3 P'
_chemical_formula_weight 912.50
_chemical_name_systematic
; 
 ? 
;
_space_group_IT_number 2
_symmetry_cell_setting triclinic
_symmetry_space_group_name_Hall '-P 1'
_symmetry_space_group_name_H-M 'P -1'
_atom_sites_solution_hydrogens geom
_atom_sites_solution_primary direct
_atom_sites_solution_secondary difmap
_audit_creation_method SHELXL-97
_audit_update_record
;
2018-07-19 deposited with the CCDC.    2019-02-18 downloaded from the CCDC.
;
_cell_angle_alpha 88.6960(10)
_cell_angle_beta 79.3540(10)
_cell_angle_gamma 62.5700(10)
_cell_formula_units_Z 2
_cell_length_a 9.9730(2)
_cell_length_b 10.4830(2)
_cell_length_c 19.3940(5)
_cell_measurement_reflns_used 8569
_cell_measurement_temperature 200(2)
_cell_measurement_theta_max 22.63
_cell_measurement_theta_min 2.35
_cell_volume 1764.13(7)
_computing_structure_refinement 'SHELXL-97 (Sheldrick, 1997)'
_computing_structure_solution 'SHELXS-97 (Sheldrick, 1990)'
_diffrn_ambient_temperature 200(2)
_diffrn_measured_fraction_theta_full 0.907
_diffrn_measured_fraction_theta_max 0.907
_diffrn_measurement_device_type BRUKER
_diffrn_radiation_monochromator graphite
_diffrn_radiation_source 'fine-focus sealed tube'
_diffrn_radiation_type MoK\a
_diffrn_radiation_wavelength 0.71069
_diffrn_reflns_av_R_equivalents 0.0000
_diffrn_reflns_av_sigmaI/netI 0.0224
_diffrn_reflns_limit_h_max 13
_diffrn_reflns_limit_h_min 0
_diffrn_reflns_limit_k_max 13
_diffrn_reflns_limit_k_min -10
_diffrn_reflns_limit_l_max 25
_diffrn_reflns_limit_l_min -25
_diffrn_reflns_number 7683
_diffrn_reflns_theta_full 27.95
_diffrn_reflns_theta_max 27.95
_diffrn_reflns_theta_min 1.07
_exptl_absorpt_coefficient_mu 0.223
_exptl_absorpt_correction_T_max 0.9568
_exptl_absorpt_correction_T_min 0.9362
_exptl_absorpt_correction_type multi-scan
_exptl_crystal_colour colorless
_exptl_crystal_density_diffrn 1.718
_exptl_crystal_density_method 'not measured'
_exptl_crystal_description plate
_exptl_crystal_F_000 912
_exptl_crystal_size_max 0.30
_exptl_crystal_size_mid 0.20
_exptl_crystal_size_min 0.20
_refine_diff_density_max 2.415
_refine_diff_density_min -1.198
_refine_diff_density_rms 0.311
_refine_ls_extinction_coef 0.108(8)
_refine_ls_extinction_expression Fc^*^=kFc[1+0.001xFc^2^\l^3^/sin(2\q)]^-1/4^
_refine_ls_extinction_method SHELXL
_refine_ls_goodness_of_fit_ref 1.045
_refine_ls_hydrogen_treatment mixed
_refine_ls_matrix_type full
_refine_ls_number_parameters 543
_refine_ls_number_reflns 7683
_refine_ls_number_restraints 0
_refine_ls_restrained_S_all 1.045
_refine_ls_R_factor_all 0.1066
_refine_ls_R_factor_gt 0.0935
_refine_ls_shift/su_max 0.010
_refine_ls_shift/su_mean 0.001
_refine_ls_structure_factor_coef Fsqd
_refine_ls_weighting_details 'calc w=1/[\s^2^(Fo^2^)+(0.1641P)^2^+5.3163P] where P=(Fo^2^+2Fc^2^)/3'
_refine_ls_weighting_scheme calc
_refine_ls_wR_factor_gt 0.2444
_refine_ls_wR_factor_ref 0.2661
_reflns_number_gt 6884
_reflns_number_total 7683
_reflns_threshold_expression >2sigma(I)
_cod_data_source_file c8sc05158e2.cif
_cod_data_source_block ex641
_cod_original_sg_symbol_H-M P-1
_cod_database_code 1550622

loop_
_symmetry_equiv_pos_as_xyz
'x, y, z'
'-x, -y, -z'

loop_
_atom_site_label
_atom_site_type_symbol
_atom_site_fract_x
_atom_site_fract_y
_atom_site_fract_z
_atom_site_U_iso_or_equiv
_atom_site_adp_type
_atom_site_occupancy
_atom_site_symmetry_multiplicity
_atom_site_calc_flag
_atom_site_refinement_flags
C1 C 0.6079(4) 0.5579(4) 0.33341(16) 0.0186(6) Uani 1 1 d .
C2 C 0.5231(4) 0.4812(4) 0.3401(2) 0.0277(8) Uani 1 1 d .
H2A H 0.5480 0.4063 0.3058 0.033 Uiso 1 1 calc R
C3 C 0.4024(5) 0.5153(6) 0.3970(2) 0.0383(10) Uani 1 1 d .
H3A H 0.3423 0.4658 0.4005 0.046 Uiso 1 1 calc R
C4 C 0.3688(6) 0.6190(6) 0.4479(2) 0.0461(12) Uani 1 1 d .
H4A H 0.2867 0.6401 0.4869 0.055 Uiso 1 1 calc R
C5 C 0.4534(5) 0.6939(6) 0.4433(2) 0.0390(10) Uani 1 1 d .
H5A H 0.4302 0.7657 0.4790 0.047 Uiso 1 1 calc R
C6 C 0.5731(4) 0.6628(4) 0.38586(17) 0.0222(7) Uani 1 1 d .
C7 C 0.6828(4) 0.7286(4) 0.37380(16) 0.0190(6) Uani 1 1 d .
C8 C 0.7747(4) 0.6917(4) 0.43534(17) 0.0260(7) Uani 1 1 d .
C9 C 0.9394(6) 0.6765(6) 0.4195(2) 0.0420(11) Uani 1 1 d .
C10 C 0.5842(4) 0.8941(4) 0.3667(2) 0.0283(8) Uani 1 1 d .
C11 C 0.6535(7) 0.9946(6) 0.3497(3) 0.0530(13) Uani 1 1 d .
C12 C 0.7923(3) 0.3654(4) 0.21667(15) 0.0162(6) Uani 1 1 d .
C13 C 0.6857(4) 0.3446(4) 0.18624(18) 0.0213(7) Uani 1 1 d .
H13A H 0.5849 0.4215 0.1883 0.026 Uiso 1 1 calc R
C14 C 0.7277(4) 0.2119(4) 0.15321(19) 0.0254(7) Uani 1 1 d .
H14A H 0.6553 0.1987 0.1325 0.030 Uiso 1 1 calc R
C15 C 0.8753(4) 0.0974(4) 0.15005(19) 0.0250(7) Uani 1 1 d .
H15A H 0.9017 0.0063 0.1284 0.030 Uiso 1 1 calc R
C16 C 0.9830(4) 0.1163(4) 0.17833(17) 0.0221(7) Uani 1 1 d .
H16A H 1.0845 0.0399 0.1752 0.027 Uiso 1 1 calc R
C17 C 0.9391(4) 0.2500(4) 0.21146(16) 0.0166(6) Uani 1 1 d .
C18 C 1.0413(4) 0.2923(4) 0.24375(16) 0.0172(6) Uani 1 1 d .
C19 C 1.1130(4) 0.1945(4) 0.30227(18) 0.0231(7) Uani 1 1 d .
C20 C 1.0040(5) 0.1607(5) 0.3579(2) 0.0332(9) Uani 1 1 d .
C21 C 1.1669(4) 0.2979(4) 0.18334(18) 0.0215(7) Uani 1 1 d .
C22 C 1.2866(5) 0.3404(5) 0.2004(2) 0.0345(9) Uani 1 1 d .
C23 C 0.7496(4) 0.6514(4) 0.19014(16) 0.0192(6) Uani 1 1 d .
H23A H 0.6744 0.7488 0.2118 0.023 Uiso 1 1 calc R
H23B H 0.8498 0.6526 0.1775 0.023 Uiso 1 1 calc R
C24 C 0.7042(4) 0.6421(4) 0.11910(16) 0.0221(7) Uani 1 1 d .
C25 C 0.5375(4) 0.6703(4) 0.12509(19) 0.0256(7) Uani 1 1 d .
C26 C 0.4272(4) 0.7222(4) 0.1870(2) 0.0300(8) Uani 1 1 d .
H26A H 0.4543 0.7432 0.2282 0.036 Uiso 1 1 calc R
C27 C 0.2774(5) 0.7439(5) 0.1894(3) 0.0400(10) Uani 1 1 d .
H27A H 0.2039 0.7777 0.2322 0.048 Uiso 1 1 calc R
C28 C 0.2363(6) 0.7161(5) 0.1295(3) 0.0491(13) Uani 1 1 d .
H28A H 0.1347 0.7299 0.1311 0.059 Uiso 1 1 calc R
C29 C 0.3439(6) 0.6679(5) 0.0667(3) 0.0471(12) Uani 1 1 d .
H29A H 0.3151 0.6509 0.0252 0.056 Uiso 1 1 calc R
C30 C 0.4933(5) 0.6447(5) 0.0646(2) 0.0360(9) Uani 1 1 d .
H30A H 0.5664 0.6110 0.0216 0.043 Uiso 1 1 calc R
C31 C 0.7318(4) 0.7565(4) 0.07675(17) 0.0248(7) Uani 1 1 d .
C32 C 0.6158(5) 0.8965(4) 0.0771(2) 0.0301(8) Uani 1 1 d .
H32A H 0.5148 0.9230 0.1028 0.036 Uiso 1 1 calc R
C33 C 0.6469(5) 0.9990(5) 0.0399(2) 0.0356(9) Uani 1 1 d .
H33A H 0.5664 1.0944 0.0401 0.043 Uiso 1 1 calc R
C34 C 0.7933(6) 0.9628(5) 0.0027(2) 0.0374(10) Uani 1 1 d .
H34A H 0.8135 1.0322 -0.0231 0.045 Uiso 1 1 calc R
C35 C 0.9113(6) 0.8232(5) 0.0037(2) 0.0374(10) Uani 1 1 d .
H35A H 1.0130 0.7981 -0.0205 0.045 Uiso 1 1 calc R
C36 C 0.8806(5) 0.7209(5) 0.03970(19) 0.0322(9) Uani 1 1 d .
H36A H 0.9613 0.6257 0.0393 0.039 Uiso 1 1 calc R
O1 O 0.7857(3) 0.6661(3) 0.31146(11) 0.0181(5) Uani 1 1 d .
O2 O 0.9508(2) 0.4339(2) 0.27477(11) 0.0163(5) Uani 1 1 d .
O3 O 0.8066(3) 0.5081(3) 0.07864(13) 0.0277(6) Uani 1 1 d .
H3A H 0.7941 0.4410 0.0983 0.041 Uiso 1 1 calc R
P1 P 0.77066(8) 0.53059(8) 0.26336(4) 0.0135(2) Uani 1 1 d .
F1 F 0.7914(4) 0.5660(4) 0.4591(2) 0.0600(10) Uani 1 1 d .
F2 F 0.6946(4) 0.7900(4) 0.49029(14) 0.0646(11) Uani 1 1 d .
F3 F 0.9620(5) 0.7603(5) 0.3767(2) 0.0751(12) Uani 1 1 d .
F4 F 1.0365(4) 0.5420(4) 0.38811(19) 0.0618(10) Uani 1 1 d .
F5 F 0.9850(4) 0.6747(4) 0.47963(17) 0.0598(9) Uani 1 1 d .
F6 F 0.4711(4) 0.9547(4) 0.42464(17) 0.0586(9) Uani 1 1 d .
F7 F 0.5080(4) 0.9027(3) 0.31411(17) 0.0496(8) Uani 1 1 d .
F8 F 0.7695(6) 0.9453(4) 0.29723(19) 0.0738(12) Uani 1 1 d .
F9 F 0.7066(5) 1.0145(4) 0.40561(19) 0.0647(10) Uani 1 1 d .
F10 F 0.5517(6) 1.1235(4) 0.3392(2) 0.0820(13) Uani 1 1 d .
F11 F 1.1760(3) 0.2544(3) 0.33744(13) 0.0363(6) Uani 1 1 d .
F12 F 1.2266(3) 0.0656(3) 0.27185(13) 0.0372(6) Uani 1 1 d .
F13 F 0.9616(5) 0.0742(4) 0.33118(16) 0.0629(10) Uani 1 1 d .
F14 F 0.8796(4) 0.2782(4) 0.38519(18) 0.0689(12) Uani 1 1 d .
F15 F 1.0757(4) 0.0956(4) 0.40936(15) 0.0556(9) Uani 1 1 d .
F16 F 1.0901(2) 0.3952(3) 0.13985(11) 0.0307(5) Uani 1 1 d .
F17 F 1.2494(3) 0.1693(3) 0.14528(13) 0.0356(6) Uani 1 1 d .
F18 F 1.3921(3) 0.2345(4) 0.22914(18) 0.0573(9) Uani 1 1 d .
F19 F 1.2228(4) 0.4590(4) 0.24178(17) 0.0546(8) Uani 1 1 d .
F20 F 1.3602(3) 0.3635(3) 0.14024(15) 0.0445(7) Uani 1 1 d .

loop_
_atom_site_aniso_label
_atom_site_aniso_U_11
_atom_site_aniso_U_22
_atom_site_aniso_U_33
_atom_site_aniso_U_23
_atom_site_aniso_U_13
_atom_site_aniso_U_12
C1 0.0131(13) 0.0216(18) 0.0191(14) -0.0011(11) -0.0004(10) -0.0072(12)
C2 0.0201(16) 0.033(2) 0.0315(18) -0.0029(14) 0.0003(13) -0.0158(15)
C3 0.030(2) 0.059(3) 0.034(2) 0.0008(18) 0.0037(16) -0.031(2)
C4 0.036(2) 0.070(4) 0.031(2) -0.011(2) 0.0155(17) -0.032(2)
C5 0.0278(19) 0.054(3) 0.0286(19) -0.0154(18) 0.0097(15) -0.0186(19)
C6 0.0170(15) 0.0259(19) 0.0206(15) -0.0035(12) -0.0007(11) -0.0081(13)
C7 0.0178(14) 0.0204(18) 0.0165(14) -0.0037(11) -0.0028(11) -0.0068(13)
C8 0.0284(18) 0.033(2) 0.0160(14) 0.0013(13) -0.0063(12) -0.0125(15)
C9 0.042(2) 0.058(3) 0.039(2) 0.012(2) -0.0245(19) -0.029(2)
C10 0.0293(18) 0.016(2) 0.0293(18) -0.0035(13) -0.0103(14) 0.0002(14)
C11 0.062(3) 0.033(3) 0.070(4) 0.013(2) -0.028(3) -0.023(3)
C12 0.0132(13) 0.0170(17) 0.0166(13) -0.0022(10) -0.0007(10) -0.0061(12)
C13 0.0153(14) 0.0230(19) 0.0256(15) -0.0042(12) -0.0045(11) -0.0083(13)
C14 0.0231(16) 0.028(2) 0.0284(17) -0.0057(13) -0.0051(13) -0.0143(15)
C15 0.0275(17) 0.0206(19) 0.0272(16) -0.0047(12) -0.0035(13) -0.0118(15)
C16 0.0214(15) 0.0186(18) 0.0228(15) -0.0012(12) -0.0045(12) -0.0062(13)
C17 0.0152(13) 0.0177(17) 0.0168(13) 0.0012(10) -0.0044(10) -0.0069(12)
C18 0.0131(13) 0.0155(17) 0.0194(14) -0.0014(11) -0.0033(10) -0.0035(11)
C19 0.0210(16) 0.0212(19) 0.0261(16) 0.0022(12) -0.0106(12) -0.0069(14)
C20 0.040(2) 0.036(2) 0.0265(18) 0.0104(15) -0.0108(15) -0.0189(19)
C21 0.0118(13) 0.0205(18) 0.0252(15) -0.0004(12) -0.0008(11) -0.0025(12)
C22 0.0237(18) 0.044(3) 0.038(2) 0.0058(17) -0.0038(15) -0.0186(18)
C23 0.0202(15) 0.0177(17) 0.0179(14) 0.0012(11) -0.0064(11) -0.0061(12)
C24 0.0213(15) 0.0211(19) 0.0155(14) -0.0027(11) -0.0041(11) -0.0024(13)
C25 0.0246(17) 0.0188(19) 0.0287(17) 0.0011(12) -0.0120(13) -0.0035(14)
C26 0.0236(17) 0.026(2) 0.0344(19) 0.0007(14) -0.0077(14) -0.0059(15)
C27 0.0251(19) 0.026(2) 0.063(3) 0.0029(18) -0.0080(18) -0.0068(17)
C28 0.035(2) 0.029(3) 0.089(4) 0.008(2) -0.030(2) -0.013(2)
C29 0.051(3) 0.032(3) 0.066(3) 0.006(2) -0.040(3) -0.016(2)
C30 0.043(2) 0.028(2) 0.036(2) 0.0004(15) -0.0195(17) -0.0109(18)
C31 0.0286(17) 0.024(2) 0.0161(14) 0.0002(12) -0.0065(12) -0.0068(14)
C32 0.0321(19) 0.025(2) 0.0289(18) 0.0007(14) -0.0120(14) -0.0080(16)
C33 0.046(2) 0.023(2) 0.038(2) 0.0014(15) -0.0234(18) -0.0101(17)
C34 0.061(3) 0.033(2) 0.0253(18) 0.0065(15) -0.0150(18) -0.026(2)
C35 0.045(2) 0.041(3) 0.0217(17) 0.0002(15) 0.0024(16) -0.020(2)
C36 0.034(2) 0.029(2) 0.0234(17) 0.0031(14) -0.0005(14) -0.0084(16)
O1 0.0173(11) 0.0200(13) 0.0164(10) -0.0049(8) 0.0001(8) -0.0091(9)
O2 0.0120(10) 0.0155(12) 0.0192(10) -0.0024(8) -0.0040(8) -0.0041(9)
O3 0.0315(14) 0.0183(14) 0.0205(11) -0.0042(9) -0.0015(10) -0.0020(11)
P1 0.0105(4) 0.0145(5) 0.0142(4) -0.0018(3) -0.0015(3) -0.0049(3)
F1 0.069(2) 0.053(2) 0.083(2) 0.0407(17) -0.0509(19) -0.0379(18)
F2 0.0454(16) 0.092(3) 0.0230(12) -0.0231(14) -0.0082(11) -0.0025(16)
F3 0.071(2) 0.125(4) 0.070(2) 0.032(2) -0.0267(19) -0.075(3)
F4 0.0379(16) 0.069(2) 0.066(2) -0.0181(17) -0.0127(14) -0.0120(15)
F5 0.0542(18) 0.081(3) 0.0497(17) -0.0062(15) -0.0346(15) -0.0272(17)
F6 0.0566(19) 0.0403(19) 0.0476(16) -0.0180(13) 0.0039(14) -0.0006(14)
F7 0.0488(16) 0.0361(17) 0.0666(19) 0.0093(13) -0.0397(15) -0.0120(13)
F8 0.119(3) 0.064(3) 0.056(2) -0.0006(16) 0.008(2) -0.065(3)
F9 0.089(3) 0.059(2) 0.065(2) -0.0016(16) -0.0296(19) -0.045(2)
F10 0.133(4) 0.025(2) 0.087(3) 0.0158(16) -0.050(3) -0.026(2)
F11 0.0408(13) 0.0406(15) 0.0393(13) 0.0100(10) -0.0271(11) -0.0221(12)
F12 0.0282(12) 0.0246(14) 0.0419(13) 0.0026(9) -0.0113(10) 0.0036(9)
F13 0.101(3) 0.090(3) 0.0430(16) 0.0232(16) -0.0231(17) -0.080(3)
F14 0.0555(19) 0.055(2) 0.0530(18) 0.0178(15) 0.0254(15) -0.0032(16)
F15 0.080(2) 0.060(2) 0.0355(14) 0.0282(13) -0.0290(14) -0.0345(18)
F16 0.0214(10) 0.0398(15) 0.0254(10) 0.0110(9) -0.0040(8) -0.0102(10)
F17 0.0234(11) 0.0302(14) 0.0401(13) -0.0116(10) 0.0100(9) -0.0066(10)
F18 0.0264(13) 0.083(3) 0.071(2) 0.0308(18) -0.0257(13) -0.0283(15)
F19 0.0534(18) 0.067(2) 0.0606(18) -0.0147(15) 0.0013(14) -0.0464(17)
F20 0.0261(12) 0.0570(19) 0.0526(16) 0.0110(13) 0.0015(11) -0.0249(13)

loop_
_atom_type_symbol
_atom_type_description
_atom_type_scat_dispersion_real
_atom_type_scat_dispersion_imag
_atom_type_scat_source
C C 0.0033 0.0016 'International Tables Vol C Tables 4.2.6.8 and 6.1.1.4'
H H 0.0000 0.0000 'International Tables Vol C Tables 4.2.6.8 and 6.1.1.4'
O O 0.0106 0.0060 'International Tables Vol C Tables 4.2.6.8 and 6.1.1.4'
F F 0.0171 0.0103 'International Tables Vol C Tables 4.2.6.8 and 6.1.1.4'
P P 0.1023 0.0942 'International Tables Vol C Tables 4.2.6.8 and 6.1.1.4'

loop_
_geom_angle_atom_site_label_1
_geom_angle_atom_site_label_2
_geom_angle_atom_site_label_3
_geom_angle
C6 C1 C2 118.9(3)
C6 C1 P1 114.2(2)
C2 C1 P1 126.8(3)
C3 C2 C1 119.6(4)
C3 C2 H2A 120.2
C1 C2 H2A 120.2
C4 C3 C2 120.9(4)
C4 C3 H3A 119.6
C2 C3 H3A 119.6
C3 C4 C5 120.5(4)
C3 C4 H4A 119.7
C5 C4 H4A 119.7
C4 C5 C6 119.3(4)
C4 C5 H5A 120.4
C6 C5 H5A 120.4
C1 C6 C5 120.8(3)
C1 C6 C7 112.6(3)
C5 C6 C7 126.5(3)
O1 C7 C6 107.9(3)
O1 C7 C10 109.3(3)
C6 C7 C10 107.5(3)
O1 C7 C8 108.7(3)
C6 C7 C8 108.9(3)
C10 C7 C8 114.5(3)
F1 C8 F2 105.9(4)
F1 C8 C9 104.9(3)
F2 C8 C9 106.9(3)
F1 C8 C7 109.6(3)
F2 C8 C7 110.5(3)
C9 C8 C7 118.2(3)
F3 C9 F5 114.7(4)
F3 C9 F4 104.4(5)
F5 C9 F4 103.7(4)
F3 C9 C8 116.3(4)
F5 C9 C8 109.1(4)
F4 C9 C8 107.6(4)
F6 C10 F7 104.4(3)
F6 C10 C11 106.8(4)
F7 C10 C11 105.5(4)
F6 C10 C7 110.1(3)
F7 C10 C7 105.2(3)
C11 C10 C7 123.2(4)
F8 C11 F10 110.3(5)
F8 C11 F9 106.6(5)
F10 C11 F9 104.3(5)
F8 C11 C10 113.1(5)
F10 C11 C10 112.3(5)
F9 C11 C10 109.7(4)
C17 C12 C13 117.8(3)
C17 C12 P1 112.4(2)
C13 C12 P1 129.8(2)
C14 C13 C12 120.1(3)
C14 C13 H13A 120.0
C12 C13 H13A 120.0
C13 C14 C15 120.7(3)
C13 C14 H14A 119.7
C15 C14 H14A 119.7
C16 C15 C14 120.2(3)
C16 C15 H15A 119.9
C14 C15 H15A 119.9
C15 C16 C17 118.4(3)
C15 C16 H16A 120.8
C17 C16 H16A 120.8
C12 C17 C16 122.8(3)
C12 C17 C18 111.0(3)
C16 C17 C18 126.1(3)
O2 C18 C17 108.1(2)
O2 C18 C19 107.4(2)
C17 C18 C19 113.6(3)
O2 C18 C21 106.3(3)
C17 C18 C21 108.8(3)
C19 C18 C21 112.3(3)
F11 C19 F12 107.9(3)
F11 C19 C20 106.5(3)
F12 C19 C20 106.2(3)
F11 C19 C18 110.0(3)
F12 C19 C18 108.9(3)
C20 C19 C18 117.0(3)
F14 C20 F13 108.2(4)
F14 C20 F15 108.3(4)
F13 C20 F15 107.6(4)
F14 C20 C19 111.5(3)
F13 C20 C19 111.6(3)
F15 C20 C19 109.6(3)
F16 C21 F17 107.0(3)
F16 C21 C22 105.9(3)
F17 C21 C22 105.7(3)
F16 C21 C18 106.4(2)
F17 C21 C18 110.5(3)
C22 C21 C18 120.5(3)
F19 C22 F18 109.8(4)
F19 C22 F20 107.7(4)
F18 C22 F20 107.1(3)
F19 C22 C21 112.4(3)
F18 C22 C21 111.1(4)
F20 C22 C21 108.6(3)
C24 C23 P1 129.1(3)
C24 C23 H23A 105.0
P1 C23 H23A 105.0
C24 C23 H23B 105.0
P1 C23 H23B 105.0
H23A C23 H23B 105.9
O3 C24 C25 109.5(3)
O3 C24 C31 104.8(3)
C25 C24 C31 110.5(3)
O3 C24 C23 112.6(3)
C25 C24 C23 114.5(3)
C31 C24 C23 104.4(3)
C26 C25 C30 118.4(4)
C26 C25 C24 123.6(3)
C30 C25 C24 118.0(3)
C25 C26 C27 120.9(4)
C25 C26 H26A 119.5
C27 C26 H26A 119.5
C28 C27 C26 119.9(5)
C28 C27 H27A 120.0
C26 C27 H27A 120.0
C27 C28 C29 119.9(4)
C27 C28 H28A 120.1
C29 C28 H28A 120.1
C30 C29 C28 120.1(4)
C30 C29 H29A 119.9
C28 C29 H29A 119.9
C29 C30 C25 120.7(4)
C29 C30 H30A 119.6
C25 C30 H30A 119.6
C32 C31 C36 118.8(4)
C32 C31 C24 122.0(3)
C36 C31 C24 119.1(3)
C31 C32 C33 120.3(4)
C31 C32 H32A 119.8
C33 C32 H32A 119.8
C34 C33 C32 120.7(4)
C34 C33 H33A 119.7
C32 C33 H33A 119.7
C33 C34 C35 119.2(4)
C33 C34 H34A 120.4
C35 C34 H34A 120.4
C36 C35 C34 120.3(4)
C36 C35 H35A 119.8
C34 C35 H35A 119.8
C35 C36 C31 120.7(4)
C35 C36 H36A 119.7
C31 C36 H36A 119.7
C7 O1 P1 118.7(2)
C18 O2 P1 120.45(19)
C24 O3 H3A 109.5
O2 P1 O1 81.48(11)
O2 P1 C1 120.82(13)
O1 P1 C1 86.57(13)
O2 P1 C23 114.32(13)
O1 P1 C23 84.88(13)
C1 P1 C23 122.00(15)
O2 P1 C12 87.60(13)
O1 P1 C12 169.02(13)
C1 P1 C12 98.16(14)
C23 P1 C12 100.75(14)

loop_
_geom_bond_atom_site_label_1
_geom_bond_atom_site_label_2
_geom_bond_distance
C1 C6 1.390(5)
C1 C2 1.400(5)
C1 P1 1.827(3)
C2 C3 1.388(5)
C2 H2A 0.9500
C3 C4 1.365(7)
C3 H3A 0.9500
C4 C5 1.384(7)
C4 H4A 0.9500
C5 C6 1.392(5)
C5 H5A 0.9500
C6 C7 1.524(5)
C7 O1 1.379(4)
C7 C10 1.570(5)
C7 C8 1.572(5)
C8 F1 1.333(5)
C8 F2 1.347(4)
C8 C9 1.546(6)
C9 F3 1.262(6)
C9 F5 1.324(5)
C9 F4 1.365(6)
C10 F6 1.357(5)
C10 F7 1.358(4)
C10 C11 1.506(7)
C11 F8 1.296(8)
C11 F10 1.304(7)
C11 F9 1.350(7)
C12 C17 1.391(4)
C12 C13 1.406(4)
C12 P1 1.876(3)
C13 C14 1.388(5)
C13 H13A 0.9500
C14 C15 1.398(5)
C14 H14A 0.9500
C15 C16 1.383(5)
C15 H15A 0.9500
C16 C17 1.394(5)
C16 H16A 0.9500
C17 C18 1.514(4)
C18 O2 1.409(4)
C18 C19 1.556(5)
C18 C21 1.571(4)
C19 F11 1.340(4)
C19 F12 1.355(4)
C19 C20 1.542(5)
C20 F14 1.310(5)
C20 F13 1.314(5)
C20 F15 1.325(5)
C21 F16 1.348(4)
C21 F17 1.355(4)
C21 C22 1.542(5)
C22 F19 1.312(6)
C22 F18 1.327(5)
C22 F20 1.340(5)
C23 C24 1.546(4)
C23 P1 1.857(3)
C23 H23A 0.9900
C23 H23B 0.9900
C24 O3 1.436(4)
C24 C25 1.531(5)
C24 C31 1.538(5)
C25 C26 1.392(5)
C25 C30 1.399(5)
C26 C27 1.395(6)
C26 H26A 0.9500
C27 C28 1.380(7)
C27 H27A 0.9500
C28 C29 1.391(9)
C28 H28A 0.9500
C29 C30 1.387(7)
C29 H29A 0.9500
C30 H30A 0.9500
C31 C32 1.388(5)
C31 C36 1.403(5)
C32 C33 1.400(6)
C32 H32A 0.9500
C33 C34 1.382(7)
C33 H33A 0.9500
C34 C35 1.396(7)
C34 H34A 0.9500
C35 C36 1.385(6)
C35 H35A 0.9500
C36 H36A 0.9500
O1 P1 1.794(2)
O2 P1 1.662(2)
O3 H3A 0.8400

loop_
_geom_torsion_atom_site_label_1
_geom_torsion_atom_site_label_2
_geom_torsion_atom_site_label_3
_geom_torsion_atom_site_label_4
_geom_torsion
C6 C1 C2 C3 2.7(6)
P1 C1 C2 C3 179.8(3)
C1 C2 C3 C4 -2.4(7)
C2 C3 C4 C5 0.9(9)
C3 C4 C5 C6 0.3(8)
C2 C1 C6 C5 -1.5(6)
P1 C1 C6 C5 -178.9(3)
C2 C1 C6 C7 175.7(3)
P1 C1 C6 C7 -1.7(4)
C4 C5 C6 C1 0.0(7)
C4 C5 C6 C7 -176.8(4)
C1 C6 C7 O1 1.7(4)
C5 C6 C7 O1 178.7(4)
C1 C6 C7 C10 119.4(3)
C5 C6 C7 C10 -63.6(5)
C1 C6 C7 C8 -116.1(3)
C5 C6 C7 C8 60.9(5)
O1 C7 C8 F1 -87.2(4)
C6 C7 C8 F1 30.1(4)
C10 C7 C8 F1 150.3(3)
O1 C7 C8 F2 156.5(3)
C6 C7 C8 F2 -86.3(4)
C10 C7 C8 F2 34.0(5)
O1 C7 C8 C9 32.8(5)
C6 C7 C8 C9 150.1(4)
C10 C7 C8 C9 -89.6(4)
F1 C8 C9 F3 158.3(5)
F2 C8 C9 F3 -89.6(5)
C7 C8 C9 F3 35.8(6)
F1 C8 C9 F5 -70.1(5)
F2 C8 C9 F5 42.1(5)
C7 C8 C9 F5 167.5(4)
F1 C8 C9 F4 41.7(4)
F2 C8 C9 F4 153.9(4)
C7 C8 C9 F4 -80.7(4)
O1 C7 C10 F6 173.3(3)
C6 C7 C10 F6 56.6(4)
C8 C7 C10 F6 -64.5(4)
O1 C7 C10 F7 61.3(4)
C6 C7 C10 F7 -55.4(4)
C8 C7 C10 F7 -176.5(3)
O1 C7 C10 C11 -59.2(5)
C6 C7 C10 C11 -176.0(4)
C8 C7 C10 C11 62.9(5)
F6 C10 C11 F8 176.5(4)
F7 C10 C11 F8 -72.8(5)
C7 C10 C11 F8 47.6(6)
F6 C10 C11 F10 -57.9(6)
F7 C10 C11 F10 52.8(6)
C7 C10 C11 F10 173.3(4)
F6 C10 C11 F9 57.6(5)
F7 C10 C11 F9 168.4(4)
C7 C10 C11 F9 -71.2(6)
C17 C12 C13 C14 0.8(5)
P1 C12 C13 C14 179.2(3)
C12 C13 C14 C15 0.3(5)
C13 C14 C15 C16 -1.7(6)
C14 C15 C16 C17 1.8(5)
C13 C12 C17 C16 -0.7(5)
P1 C12 C17 C16 -179.4(3)
C13 C12 C17 C18 177.3(3)
P1 C12 C17 C18 -1.3(3)
C15 C16 C17 C12 -0.6(5)
C15 C16 C17 C18 -178.3(3)
C12 C17 C18 O2 5.0(4)
C16 C17 C18 O2 -177.1(3)
C12 C17 C18 C19 124.0(3)
C16 C17 C18 C19 -58.0(4)
C12 C17 C18 C21 -110.1(3)
C16 C17 C18 C21 67.9(4)
O2 C18 C19 F11 -48.4(4)
C17 C18 C19 F11 -167.9(3)
C21 C18 C19 F11 68.1(4)
O2 C18 C19 F12 -166.5(3)
C17 C18 C19 F12 74.1(3)
C21 C18 C19 F12 -50.0(4)
O2 C18 C19 C20 73.2(4)
C17 C18 C19 C20 -46.3(4)
C21 C18 C19 C20 -170.3(3)
F11 C19 C20 F14 72.6(4)
F12 C19 C20 F14 -172.6(3)
C18 C19 C20 F14 -50.8(5)
F11 C19 C20 F13 -166.3(4)
F12 C19 C20 F13 -51.5(4)
C18 C19 C20 F13 70.3(5)
F11 C19 C20 F15 -47.2(5)
F12 C19 C20 F15 67.6(4)
C18 C19 C20 F15 -170.7(3)
O2 C18 C21 F16 -57.4(3)
C17 C18 C21 F16 58.8(3)
C19 C18 C21 F16 -174.6(3)
O2 C18 C21 F17 -173.3(3)
C17 C18 C21 F17 -57.1(3)
C19 C18 C21 F17 69.6(3)
O2 C18 C21 C22 62.9(4)
C17 C18 C21 C22 179.1(3)
C19 C18 C21 C22 -54.2(4)
F16 C21 C22 F19 71.2(4)
F17 C21 C22 F19 -175.4(3)
C18 C21 C22 F19 -49.4(5)
F16 C21 C22 F18 -165.4(3)
F17 C21 C22 F18 -52.0(4)
C18 C21 C22 F18 74.1(5)
F16 C21 C22 F20 -47.8(4)
F17 C21 C22 F20 65.5(4)
C18 C21 C22 F20 -168.4(3)
P1 C23 C24 O3 -58.1(4)
P1 C23 C24 C25 67.9(4)
P1 C23 C24 C31 -171.2(3)
O3 C24 C25 C26 137.3(4)
C31 C24 C25 C26 -107.8(4)
C23 C24 C25 C26 9.7(5)
O3 C24 C25 C30 -43.8(4)
C31 C24 C25 C30 71.1(4)
C23 C24 C25 C30 -171.4(3)
C30 C25 C26 C27 2.0(6)
C24 C25 C26 C27 -179.1(4)
C25 C26 C27 C28 -1.1(7)
C26 C27 C28 C29 -0.6(7)
C27 C28 C29 C30 1.5(7)
C28 C29 C30 C25 -0.6(7)
C26 C25 C30 C29 -1.2(6)
C24 C25 C30 C29 179.9(4)
O3 C24 C31 C32 148.8(3)
C25 C24 C31 C32 30.9(4)
C23 C24 C31 C32 -92.7(4)
O3 C24 C31 C36 -34.9(4)
C25 C24 C31 C36 -152.7(3)
C23 C24 C31 C36 83.7(4)
C36 C31 C32 C33 1.3(5)
C24 C31 C32 C33 177.7(3)
C31 C32 C33 C34 -0.5(6)
C32 C33 C34 C35 -1.1(6)
C33 C34 C35 C36 1.9(6)
C34 C35 C36 C31 -1.2(6)
C32 C31 C36 C35 -0.5(6)
C24 C31 C36 C35 -177.0(4)
C6 C7 O1 P1 -1.0(3)
C10 C7 O1 P1 -117.5(3)
C8 C7 O1 P1 116.9(3)
C17 C18 O2 P1 -7.3(3)
C19 C18 O2 P1 -130.3(2)
C21 C18 O2 P1 109.3(2)
C18 O2 P1 O1 -175.5(2)
C18 O2 P1 C1 103.7(2)
C18 O2 P1 C23 -95.1(2)
C18 O2 P1 C12 5.7(2)
C7 O1 P1 O2 -121.8(2)
C7 O1 P1 C1 0.1(2)
C7 O1 P1 C23 122.7(3)
C7 O1 P1 C12 -115.8(6)
C6 C1 P1 O2 78.9(3)
C2 C1 P1 O2 -98.3(3)
C6 C1 P1 O1 0.9(3)
C2 C1 P1 O1 -176.3(3)
C6 C1 P1 C23 -80.9(3)
C2 C1 P1 C23 102.0(4)
C6 C1 P1 C12 171.0(3)
C2 C1 P1 C12 -6.2(4)
C24 C23 P1 O2 111.5(3)
C24 C23 P1 O1 -170.3(3)
C24 C23 P1 C1 -87.5(3)
C24 C23 P1 C12 19.2(3)
C17 C12 P1 O2 -2.1(2)
C13 C12 P1 O2 179.4(3)
C17 C12 P1 O1 -8.0(8)
C13 C12 P1 O1 173.5(5)
C17 C12 P1 C1 -122.9(2)
C13 C12 P1 C1 58.6(3)
C17 C12 P1 C23 112.2(2)
C13 C12 P1 C23 -66.3(3)
